data_7008497
loop_
_publ_author_name
'Reisner, Erwin'
'Arion, Vladimir B.'
'Rufi\'nska, Anna'
'Chiorescu, Ion'
'Schmid, Wolfgang F.'
'Keppler, Bernhard K.'

_publ_section_title
;
 Isomeric [RuCl2(dmso)2(indazole)2] complexes: ruthenium(II)-mediated
 coupling reaction of acetonitrile with 1H-indazole.
;
_journal_issue 14
_journal_name_full 'Dalton transactions (Cambridge, England : 2003)'
_journal_page_first 2355
_journal_page_last 2364
_journal_paper_doi 10.1039/b503650j
_journal_year 2005
_chemical_formula_sum 'C20 H24 Cl2 N6 O Ru S'
_chemical_formula_weight 568.48
_chemical_name_common
;trans-
dichloro(dimethylsulfoxide)(indazole)amidineruthenium(ii) acetonitrile
;
_chemical_name_systematic
;
trans-dichloro(dimethylsulfoxide)(indazole)amidineruthenium(II)
acetonitrile
;
_space_group_IT_number 14
_symmetry_cell_setting monoclinic
_symmetry_space_group_name_Hall '-P 2yn'
_symmetry_space_group_name_H-M 'P 1 21/n 1'
_atom_sites_solution_hydrogens geom
_atom_sites_solution_primary direct
_atom_sites_solution_secondary difmap
_audit_creation_method SHELXL-97
_cell_angle_alpha 90.00
_cell_angle_beta 105.69(3)
_cell_angle_gamma 90.00
_cell_formula_units_Z 4
_cell_length_a 12.235(2)
_cell_length_b 14.800(3)
_cell_length_c 13.614(3)
_cell_measurement_temperature 120(2)
_cell_volume 2373.3(9)
_computing_structure_refinement 'SHELXL-97 (Sheldrick, 1997)'
_computing_structure_solution 'SHELXS-97 (Sheldrick, 1990)'
_diffrn_ambient_temperature 120(2)
_diffrn_measured_fraction_theta_full 0.996
_diffrn_measured_fraction_theta_max 0.996
_diffrn_radiation_monochromator graphite
_diffrn_radiation_source 'fine-focus sealed tube'
_diffrn_radiation_type MoK\a
_diffrn_radiation_wavelength 0.71073
_diffrn_reflns_av_R_equivalents 0.0144
_diffrn_reflns_av_sigmaI/netI 0.0229
_diffrn_reflns_limit_h_max 17
_diffrn_reflns_limit_h_min -17
_diffrn_reflns_limit_k_max 21
_diffrn_reflns_limit_k_min -20
_diffrn_reflns_limit_l_max 19
_diffrn_reflns_limit_l_min -19
_diffrn_reflns_number 13995
_diffrn_reflns_theta_full 30.47
_diffrn_reflns_theta_max 30.47
_diffrn_reflns_theta_min 2.42
_exptl_absorpt_coefficient_mu 0.998
_exptl_absorpt_correction_type none
_exptl_crystal_colour orange-red
_exptl_crystal_density_diffrn 1.591
_exptl_crystal_density_method 'not measured'
_exptl_crystal_description block
_exptl_crystal_F_000 1152
_exptl_crystal_size_max 0.28
_exptl_crystal_size_mid 0.22
_exptl_crystal_size_min 0.20
_refine_diff_density_max 0.971
_refine_diff_density_min -0.897
_refine_diff_density_rms 0.212
_refine_ls_extinction_coef 0.0071(4)
_refine_ls_extinction_expression Fc^*^=kFc[1+0.001xFc^2^\l^3^/sin(2\q)]^-1/4^
_refine_ls_extinction_method SHELXL
_refine_ls_goodness_of_fit_ref 1.123
_refine_ls_hydrogen_treatment constr
_refine_ls_matrix_type full
_refine_ls_number_parameters 283
_refine_ls_number_reflns 7204
_refine_ls_number_restraints 0
_refine_ls_restrained_S_all 1.123
_refine_ls_R_factor_all 0.0393
_refine_ls_R_factor_gt 0.0303
_refine_ls_shift/su_max 0.002
_refine_ls_shift/su_mean 0.000
_refine_ls_structure_factor_coef Fsqd
_refine_ls_weighting_details 'calc w=1/[\s^2^(Fo^2^)+(0.0477P)^2^+1.1438P] where P=(Fo^2^+2Fc^2^)/3'
_refine_ls_weighting_scheme calc
_refine_ls_wR_factor_gt 0.0776
_refine_ls_wR_factor_ref 0.0869
_reflns_number_gt 6176
_reflns_number_total 7204
_reflns_threshold_expression >2sigma(I)
_cod_data_source_file b503650j.txt
_cod_data_source_block erre758g
_cod_original_cell_volume 2373.3(8)
_cod_original_sg_symbol_H-M P21/n
_cod_database_code 7008497

loop_
_symmetry_equiv_pos_as_xyz
'x, y, z'
'-x+1/2, y+1/2, -z+1/2'
'-x, -y, -z'
'x-1/2, -y-1/2, z-1/2'

loop_
_atom_site_label
_atom_site_type_symbol
_atom_site_fract_x
_atom_site_fract_y
_atom_site_fract_z
_atom_site_U_iso_or_equiv
_atom_site_adp_type
_atom_site_occupancy
_atom_site_symmetry_multiplicity
_atom_site_calc_flag
_atom_site_refinement_flags
_atom_site_disorder_assembly
_atom_site_disorder_group
Ru1 Ru 0.809086(11) 0.233907(10) 0.644990(10) 0.01608(6) Uani 1 1 d . . .
Cl1 Cl 0.73298(4) 0.37119(3) 0.69734(4) 0.02633(11) Uani 1 1 d . . .
Cl2 Cl 0.88146(4) 0.09955(3) 0.58622(4) 0.02918(11) Uani 1 1 d . . .
S1 S 0.90136(4) 0.20319(3) 0.80660(3) 0.01802(9) Uani 1 1 d . . .
O1 O 1.01421(11) 0.24718(10) 0.84963(11) 0.0231(3) Uani 1 1 d . . .
N1 N 0.93567(12) 0.30332(10) 0.60728(11) 0.0167(3) Uani 1 1 d . . .
N2 N 0.90740(12) 0.33082(10) 0.50559(11) 0.0172(3) Uani 1 1 d . . .
N3 N 0.73528(13) 0.27056(10) 0.49583(12) 0.0194(3) Uani 1 1 d . . .
H3 H 0.6657 0.2573 0.4662 0.023 Uiso 1 1 calc R . .
N4 N 0.66320(14) 0.16537(12) 0.65072(12) 0.0255(3) Uani 1 1 d . . .
N5 N 0.64980(14) 0.07516(12) 0.64691(13) 0.0265(4) Uani 1 1 d . . .
H5 H 0.7039 0.0369 0.6514 0.032 Uiso 1 1 calc R . .
N6 N 0.9038(4) 0.1686(2) 0.2707(3) 0.1184(18) Uani 1 1 d . . .
C1 C 1.04191(15) 0.32754(12) 0.64876(14) 0.0187(3) Uani 1 1 d . . .
H1 H 1.0818 0.3167 0.7162 0.022 Uiso 1 1 calc R . .
C2 C 1.08707(14) 0.37249(12) 0.57593(13) 0.0179(3) Uani 1 1 d . . .
C3 C 1.19210(15) 0.41283(13) 0.58161(15) 0.0219(4) Uani 1 1 d . . .
H3A H 1.2509 0.4108 0.6414 0.026 Uiso 1 1 calc R . .
C4 C 1.20554(16) 0.45559(13) 0.49572(15) 0.0235(4) Uani 1 1 d . . .
H4 H 1.2740 0.4840 0.4980 0.028 Uiso 1 1 calc R . .
C5 C 1.11743(16) 0.45685(13) 0.40478(14) 0.0223(4) Uani 1 1 d . . .
H5A H 1.1295 0.4859 0.3480 0.027 Uiso 1 1 calc R . .
C6 C 1.01320(16) 0.41637(13) 0.39656(14) 0.0205(3) Uani 1 1 d . . .
H6 H 0.9557 0.4170 0.3358 0.025 Uiso 1 1 calc R . .
C7 C 0.99917(15) 0.37461(12) 0.48450(13) 0.0168(3) Uani 1 1 d . . .
C8 C 0.75867(16) 0.34564(14) 0.34101(14) 0.0241(4) Uani 1 1 d . . .
H8A H 0.6794 0.3328 0.3131 0.036 Uiso 1 1 calc R . .
H8B H 0.8016 0.3152 0.3015 0.036 Uiso 1 1 calc R . .
H8C H 0.7709 0.4096 0.3390 0.036 Uiso 1 1 calc R . .
C9 C 0.79602(15) 0.31348(12) 0.44882(13) 0.0184(3) Uani 1 1 d . . .
C10 C 0.56169(15) 0.20132(13) 0.64331(14) 0.0209(3) Uani 1 1 d . . .
H10 H 0.5474 0.2630 0.6446 0.025 Uiso 1 1 calc R . .
C11 C 0.47938(16) 0.13391(13) 0.63324(13) 0.0206(3) Uani 1 1 d . . .
C12 C 0.36150(17) 0.13423(15) 0.62236(14) 0.0268(4) Uani 1 1 d . . .
H12 H 0.3217 0.1880 0.6209 0.032 Uiso 1 1 calc R . .
C13 C 0.30775(17) 0.05181(17) 0.61395(16) 0.0322(5) Uani 1 1 d . . .
H13 H 0.2299 0.0501 0.6064 0.039 Uiso 1 1 calc R . .
C14 C 0.36693(19) -0.02986(16) 0.61645(16) 0.0323(5) Uani 1 1 d . . .
H14 H 0.3273 -0.0841 0.6108 0.039 Uiso 1 1 calc R . .
C15 C 0.48191(18) -0.03175(15) 0.62702(15) 0.0286(4) Uani 1 1 d . . .
H15 H 0.5210 -0.0859 0.6289 0.034 Uiso 1 1 calc R . .
C16 C 0.53734(15) 0.05205(13) 0.63483(13) 0.0207(4) Uani 1 1 d . . .
C17 C 0.82007(19) 0.23034(15) 0.89372(16) 0.0274(4) Uani 1 1 d . . .
H17A H 0.7998 0.2931 0.8872 0.041 Uiso 1 1 calc R . .
H17B H 0.8644 0.2183 0.9622 0.041 Uiso 1 1 calc R . .
H17C H 0.7524 0.1942 0.8785 0.041 Uiso 1 1 calc R . .
C18 C 0.9250(2) 0.08589(14) 0.83616(16) 0.0301(4) Uani 1 1 d . . .
H18A H 0.9692 0.0603 0.7946 0.045 Uiso 1 1 calc R . .
H18B H 0.8534 0.0552 0.8229 0.045 Uiso 1 1 calc R . .
H18C H 0.9652 0.0792 0.9068 0.045 Uiso 1 1 calc R . .
C19 C 1.0697(2) 0.13877(17) 0.4263(2) 0.0390(5) Uani 1 1 d . . .
H19A H 1.1131 0.1933 0.4440 0.059 Uiso 1 1 calc R . .
H19B H 1.1171 0.0920 0.4114 0.059 Uiso 1 1 calc R . .
H19C H 1.0413 0.1204 0.4824 0.059 Uiso 1 1 calc R . .
C20 C 0.9771(3) 0.15456(19) 0.3391(2) 0.0556(8) Uani 1 1 d . . .

loop_
_atom_site_aniso_label
_atom_site_aniso_U_11
_atom_site_aniso_U_22
_atom_site_aniso_U_33
_atom_site_aniso_U_23
_atom_site_aniso_U_13
_atom_site_aniso_U_12
Ru1 0.01415(8) 0.01681(9) 0.01555(8) 0.00145(5) 0.00104(5) -0.00249(5)
Cl1 0.0272(2) 0.0216(2) 0.0323(2) 0.00354(18) 0.01178(19) 0.00452(17)
Cl2 0.0369(3) 0.0221(2) 0.0262(2) -0.00516(18) 0.00447(19) 0.00284(19)
S1 0.01753(19) 0.0183(2) 0.01624(19) 0.00200(15) 0.00121(15) -0.00201(15)
O1 0.0172(6) 0.0275(7) 0.0202(6) 0.0028(5) -0.0022(5) -0.0037(5)
N1 0.0164(7) 0.0178(7) 0.0149(7) 0.0007(5) 0.0023(5) -0.0013(5)
N2 0.0167(6) 0.0199(7) 0.0137(6) 0.0009(5) 0.0018(5) -0.0014(5)
N3 0.0146(7) 0.0224(8) 0.0179(7) 0.0015(6) -0.0009(5) -0.0033(5)
N4 0.0235(8) 0.0313(9) 0.0186(7) 0.0039(6) 0.0004(6) -0.0119(7)
N5 0.0233(8) 0.0280(9) 0.0260(8) 0.0036(7) 0.0028(6) -0.0038(7)
N6 0.132(3) 0.058(2) 0.105(3) 0.000(2) -0.071(3) 0.002(2)
C1 0.0163(7) 0.0196(8) 0.0183(8) 0.0005(6) 0.0013(6) -0.0005(6)
C2 0.0158(7) 0.0176(8) 0.0195(8) -0.0004(6) 0.0032(6) 0.0000(6)
C3 0.0160(8) 0.0244(9) 0.0246(9) -0.0030(7) 0.0042(7) -0.0010(7)
C4 0.0187(8) 0.0245(9) 0.0294(9) -0.0045(7) 0.0098(7) -0.0029(7)
C5 0.0254(9) 0.0229(9) 0.0217(9) -0.0015(7) 0.0116(7) -0.0018(7)
C6 0.0221(8) 0.0217(9) 0.0185(8) -0.0011(7) 0.0064(6) -0.0018(7)
C7 0.0164(7) 0.0162(8) 0.0186(8) -0.0023(6) 0.0061(6) -0.0012(6)
C8 0.0225(9) 0.0304(10) 0.0170(8) 0.0019(7) 0.0012(7) -0.0054(7)
C9 0.0168(8) 0.0191(8) 0.0167(8) -0.0013(6) -0.0001(6) -0.0013(6)
C10 0.0198(8) 0.0213(9) 0.0190(8) 0.0040(7) 0.0009(6) -0.0060(7)
C11 0.0224(8) 0.0233(9) 0.0142(8) 0.0021(6) 0.0017(6) -0.0047(7)
C12 0.0220(9) 0.0373(11) 0.0196(9) 0.0046(8) 0.0032(7) 0.0044(8)
C13 0.0178(9) 0.0557(15) 0.0205(9) 0.0054(9) 0.0008(7) -0.0087(9)
C14 0.0333(11) 0.0355(12) 0.0241(9) 0.0030(8) 0.0008(8) -0.0188(9)
C15 0.0341(10) 0.0240(10) 0.0248(9) -0.0008(8) 0.0032(8) -0.0059(8)
C16 0.0197(8) 0.0264(9) 0.0149(7) 0.0011(7) 0.0026(6) -0.0049(7)
C17 0.0287(10) 0.0342(11) 0.0207(9) 0.0007(8) 0.0092(8) -0.0033(8)
C18 0.0393(11) 0.0209(9) 0.0258(10) 0.0063(8) 0.0016(8) -0.0003(8)
C19 0.0301(11) 0.0333(12) 0.0531(15) 0.0007(11) 0.0104(10) 0.0035(9)
C20 0.0638(18) 0.0302(13) 0.0566(17) -0.0029(12) -0.0117(14) 0.0027(12)

loop_
_atom_type_symbol
_atom_type_description
_atom_type_scat_dispersion_real
_atom_type_scat_dispersion_imag
_atom_type_scat_source
C C 0.0033 0.0016 'International Tables Vol C Tables 4.2.6.8 and 6.1.1.4'
H H 0.0000 0.0000 'International Tables Vol C Tables 4.2.6.8 and 6.1.1.4'
N N 0.0061 0.0033 'International Tables Vol C Tables 4.2.6.8 and 6.1.1.4'
O O 0.0106 0.0060 'International Tables Vol C Tables 4.2.6.8 and 6.1.1.4'
S S 0.1246 0.1234 'International Tables Vol C Tables 4.2.6.8 and 6.1.1.4'
Cl Cl 0.1484 0.1585 'International Tables Vol C Tables 4.2.6.8 and 6.1.1.4'
Ru Ru -1.2594 0.8363 'International Tables Vol C Tables 4.2.6.8 and 6.1.1.4'

loop_
_geom_angle_atom_site_label_1
_geom_angle_atom_site_label_2
_geom_angle_atom_site_label_3
_geom_angle
_geom_angle_site_symmetry_1
_geom_angle_site_symmetry_3
_geom_angle_publ_flag
N1 Ru1 N3 77.24(6) . . ?
N1 Ru1 N4 167.87(6) . . ?
N3 Ru1 N4 90.78(7) . . ?
N1 Ru1 S1 97.75(5) . . ?
N3 Ru1 S1 174.83(4) . . ?
N4 Ru1 S1 94.27(5) . . ?
N1 Ru1 Cl2 87.69(5) . . ?
N3 Ru1 Cl2 89.57(5) . . ?
N4 Ru1 Cl2 90.35(6) . . ?
S1 Ru1 Cl2 91.49(2) . . ?
N1 Ru1 Cl1 91.72(5) . . ?
N3 Ru1 Cl1 88.18(5) . . ?
N4 Ru1 Cl1 89.77(6) . . ?
S1 Ru1 Cl1 90.75(2) . . ?
Cl2 Ru1 Cl1 177.742(17) . . ?
O1 S1 C17 105.23(10) . . ?
O1 S1 C18 104.97(10) . . ?
C17 S1 C18 98.87(11) . . ?
O1 S1 Ru1 117.71(6) . . ?
C17 S1 Ru1 112.62(8) . . ?
C18 S1 Ru1 115.32(7) . . ?
C1 N1 N2 107.27(14) . . ?
C1 N1 Ru1 139.27(12) . . ?
N2 N1 Ru1 113.35(10) . . ?
C7 N2 N1 110.09(14) . . ?
C7 N2 C9 133.80(15) . . ?
N1 N2 C9 116.03(14) . . ?
C9 N3 Ru1 117.84(12) . . ?
C9 N3 H3 121.1 . . ?
Ru1 N3 H3 121.1 . . ?
C10 N4 N5 107.03(16) . . ?
C10 N4 Ru1 126.68(14) . . ?
N5 N4 Ru1 125.58(14) . . ?
N4 N5 C16 110.92(17) . . ?
N4 N5 H5 124.5 . . ?
C16 N5 H5 124.5 . . ?
N1 C1 C2 110.61(16) . . ?
N1 C1 H1 124.7 . . ?
C2 C1 H1 124.7 . . ?
C3 C2 C7 120.63(17) . . ?
C3 C2 C1 133.16(17) . . ?
C7 C2 C1 106.17(15) . . ?
C4 C3 C2 117.86(17) . . ?
C4 C3 H3A 121.1 . . ?
C2 C3 H3A 121.1 . . ?
C3 C4 C5 120.98(17) . . ?
C3 C4 H4 119.5 . . ?
C5 C4 H4 119.5 . . ?
C6 C5 C4 122.39(18) . . ?
C6 C5 H5A 118.8 . . ?
C4 C5 H5A 118.8 . . ?
C5 C6 C7 116.43(17) . . ?
C5 C6 H6 121.8 . . ?
C7 C6 H6 121.8 . . ?
N2 C7 C6 132.45(16) . . ?
N2 C7 C2 105.85(15) . . ?
C6 C7 C2 121.69(16) . . ?
C9 C8 H8A 109.5 . . ?
C9 C8 H8B 109.5 . . ?
H8A C8 H8B 109.5 . . ?
C9 C8 H8C 109.5 . . ?
H8A C8 H8C 109.5 . . ?
H8B C8 H8C 109.5 . . ?
N3 C9 N2 115.35(16) . . ?
N3 C9 C8 126.02(16) . . ?
N2 C9 C8 118.63(16) . . ?
N4 C10 C11 110.81(18) . . ?
N4 C10 H10 124.6 . . ?
C11 C10 H10 124.6 . . ?
C10 C11 C16 105.51(17) . . ?
C10 C11 C12 134.2(2) . . ?
C16 C11 C12 120.25(18) . . ?
C13 C12 C11 117.3(2) . . ?
C13 C12 H12 121.4 . . ?
C11 C12 H12 121.4 . . ?
C12 C13 C14 121.96(18) . . ?
C12 C13 H13 119.0 . . ?
C14 C13 H13 119.0 . . ?
C15 C14 C13 121.7(2) . . ?
C15 C14 H14 119.1 . . ?
C13 C14 H14 119.1 . . ?
C14 C15 C16 116.7(2) . . ?
C14 C15 H15 121.6 . . ?
C16 C15 H15 121.6 . . ?
N5 C16 C11 105.72(17) . . ?
N5 C16 C15 132.21(19) . . ?
C11 C16 C15 122.06(18) . . ?
S1 C17 H17A 109.5 . . ?
S1 C17 H17B 109.5 . . ?
H17A C17 H17B 109.5 . . ?
S1 C17 H17C 109.5 . . ?
H17A C17 H17C 109.5 . . ?
H17B C17 H17C 109.5 . . ?
S1 C18 H18A 109.5 . . ?
S1 C18 H18B 109.5 . . ?
H18A C18 H18B 109.5 . . ?
S1 C18 H18C 109.5 . . ?
H18A C18 H18C 109.5 . . ?
H18B C18 H18C 109.5 . . ?
C20 C19 H19A 109.5 . . ?
C20 C19 H19B 109.5 . . ?
H19A C19 H19B 109.5 . . ?
C20 C19 H19C 109.5 . . ?
H19A C19 H19C 109.5 . . ?
H19B C19 H19C 109.5 . . ?
N6 C20 C19 178.7(4) . . ?

loop_
_geom_bond_atom_site_label_1
_geom_bond_atom_site_label_2
_geom_bond_distance
_geom_bond_site_symmetry_2
_geom_bond_publ_flag
Ru1 N1 2.0365(15) . ?
Ru1 N3 2.0595(16) . ?
Ru1 N4 2.0727(16) . ?
Ru1 S1 2.2312(8) . ?
Ru1 Cl2 2.4003(6) . ?
Ru1 Cl1 2.4212(6) . ?
S1 O1 1.4953(14) . ?
S1 C17 1.788(2) . ?
S1 C18 1.788(2) . ?
N1 C1 1.319(2) . ?
N1 N2 1.394(2) . ?
N2 C7 1.392(2) . ?
N2 C9 1.397(2) . ?
N3 C9 1.274(2) . ?
N3 H3 0.8600 . ?
N4 C10 1.330(3) . ?
N4 N5 1.344(3) . ?
N5 C16 1.384(2) . ?
N5 H5 0.8600 . ?
N6 C20 1.123(4) . ?
C1 C2 1.424(3) . ?
C1 H1 0.9300 . ?
C2 C3 1.400(2) . ?
C2 C7 1.408(2) . ?
C3 C4 1.378(3) . ?
C3 H3A 0.9300 . ?
C4 C5 1.405(3) . ?
C4 H4 0.9300 . ?
C5 C6 1.386(3) . ?
C5 H5A 0.9300 . ?
C6 C7 1.399(2) . ?
C6 H6 0.9300 . ?
C8 C9 1.492(3) . ?
C8 H8A 0.9600 . ?
C8 H8B 0.9600 . ?
C8 H8C 0.9600 . ?
C10 C11 1.398(2) . ?
C10 H10 0.9300 . ?
C11 C16 1.401(3) . ?
C11 C12 1.409(3) . ?
C12 C13 1.376(3) . ?
C12 H12 0.9300 . ?
C13 C14 1.405(4) . ?
C13 H13 0.9300 . ?
C14 C15 1.375(3) . ?
C14 H14 0.9300 . ?
C15 C16 1.404(3) . ?
C15 H15 0.9300 . ?
C17 H17A 0.9600 . ?
C17 H17B 0.9600 . ?
C17 H17C 0.9600 . ?
C18 H18A 0.9600 . ?
C18 H18B 0.9600 . ?
C18 H18C 0.9600 . ?
C19 C20 1.421(4) . ?
C19 H19A 0.9600 . ?
C19 H19B 0.9600 . ?
C19 H19C 0.9600 . ?

loop_
_geom_torsion_atom_site_label_1
_geom_torsion_atom_site_label_2
_geom_torsion_atom_site_label_3
_geom_torsion_atom_site_label_4
_geom_torsion
_geom_torsion_site_symmetry_1
_geom_torsion_site_symmetry_2
_geom_torsion_site_symmetry_3
_geom_torsion_site_symmetry_4
_geom_torsion_publ_flag
N1 Ru1 S1 O1 8.26(8) . . . . ?
N3 Ru1 S1 O1 -5.7(5) . . . . ?
N4 Ru1 S1 O1 -173.41(9) . . . . ?
Cl2 Ru1 S1 O1 96.12(7) . . . . ?
Cl1 Ru1 S1 O1 -83.58(7) . . . . ?
N1 Ru1 S1 C17 130.95(9) . . . . ?
N3 Ru1 S1 C17 117.0(5) . . . . ?
N4 Ru1 S1 C17 -50.71(9) . . . . ?
Cl2 Ru1 S1 C17 -141.18(8) . . . . ?
Cl1 Ru1 S1 C17 39.11(8) . . . . ?
N1 Ru1 S1 C18 -116.59(10) . . . . ?
N3 Ru1 S1 C18 -130.5(5) . . . . ?
N4 Ru1 S1 C18 61.74(10) . . . . ?
Cl2 Ru1 S1 C18 -28.72(9) . . . . ?
Cl1 Ru1 S1 C18 151.57(9) . . . . ?
N3 Ru1 N1 C1 -179.1(2) . . . . ?
N4 Ru1 N1 C1 -169.9(3) . . . . ?
S1 Ru1 N1 C1 2.2(2) . . . . ?
Cl2 Ru1 N1 C1 -89.01(19) . . . . ?
Cl1 Ru1 N1 C1 93.17(19) . . . . ?
N3 Ru1 N1 N2 -3.73(11) . . . . ?
N4 Ru1 N1 N2 5.5(4) . . . . ?
S1 Ru1 N1 N2 177.54(11) . . . . ?
Cl2 Ru1 N1 N2 86.35(11) . . . . ?
Cl1 Ru1 N1 N2 -91.47(11) . . . . ?
C1 N1 N2 C7 -0.89(19) . . . . ?
Ru1 N1 N2 C7 -177.72(11) . . . . ?
C1 N1 N2 C9 -178.18(16) . . . . ?
Ru1 N1 N2 C9 4.99(18) . . . . ?
N1 Ru1 N3 C9 2.19(14) . . . . ?
N4 Ru1 N3 C9 -175.88(15) . . . . ?
S1 Ru1 N3 C9 16.3(6) . . . . ?
Cl2 Ru1 N3 C9 -85.54(14) . . . . ?
Cl1 Ru1 N3 C9 94.37(14) . . . . ?
N1 Ru1 N4 C10 -73.9(4) . . . . ?
N3 Ru1 N4 C10 -64.92(16) . . . . ?
S1 Ru1 N4 C10 113.98(15) . . . . ?
Cl2 Ru1 N4 C10 -154.50(15) . . . . ?
Cl1 Ru1 N4 C10 23.25(15) . . . . ?
N1 Ru1 N4 N5 95.2(3) . . . . ?
N3 Ru1 N4 N5 104.18(15) . . . . ?
S1 Ru1 N4 N5 -76.91(15) . . . . ?
Cl2 Ru1 N4 N5 14.61(15) . . . . ?
Cl1 Ru1 N4 N5 -167.64(15) . . . . ?
C10 N4 N5 C16 1.2(2) . . . . ?
Ru1 N4 N5 C16 -169.70(12) . . . . ?
N2 N1 C1 C2 0.4(2) . . . . ?
Ru1 N1 C1 C2 175.98(14) . . . . ?
N1 C1 C2 C3 177.91(19) . . . . ?
N1 C1 C2 C7 0.1(2) . . . . ?
C7 C2 C3 C4 1.0(3) . . . . ?
C1 C2 C3 C4 -176.5(2) . . . . ?
C2 C3 C4 C5 -1.4(3) . . . . ?
C3 C4 C5 C6 0.5(3) . . . . ?
C4 C5 C6 C7 0.7(3) . . . . ?
N1 N2 C7 C6 -177.86(19) . . . . ?
C9 N2 C7 C6 -1.2(3) . . . . ?
N1 N2 C7 C2 0.96(19) . . . . ?
C9 N2 C7 C2 177.59(18) . . . . ?
C5 C6 C7 N2 177.59(18) . . . . ?
C5 C6 C7 C2 -1.1(3) . . . . ?
C3 C2 C7 N2 -178.77(16) . . . . ?
C1 C2 C7 N2 -0.67(19) . . . . ?
C3 C2 C7 C6 0.2(3) . . . . ?
C1 C2 C7 C6 178.31(17) . . . . ?
Ru1 N3 C9 N2 -0.1(2) . . . . ?
Ru1 N3 C9 C8 179.81(15) . . . . ?
C7 N2 C9 N3 -179.73(18) . . . . ?
N1 N2 C9 N3 -3.3(2) . . . . ?
C7 N2 C9 C8 0.3(3) . . . . ?
N1 N2 C9 C8 176.81(16) . . . . ?
N5 N4 C10 C11 -0.7(2) . . . . ?
Ru1 N4 C10 C11 170.06(12) . . . . ?
N4 C10 C11 C16 0.0(2) . . . . ?
N4 C10 C11 C12 -179.59(19) . . . . ?
C10 C11 C12 C13 179.7(2) . . . . ?
C16 C11 C12 C13 0.2(3) . . . . ?
C11 C12 C13 C14 0.3(3) . . . . ?
C12 C13 C14 C15 -0.3(3) . . . . ?
C13 C14 C15 C16 -0.2(3) . . . . ?
N4 N5 C16 C11 -1.2(2) . . . . ?
N4 N5 C16 C15 -179.9(2) . . . . ?
C10 C11 C16 N5 0.7(2) . . . . ?
C12 C11 C16 N5 -179.65(16) . . . . ?
C10 C11 C16 C15 179.62(17) . . . . ?
C12 C11 C16 C15 -0.8(3) . . . . ?
C14 C15 C16 N5 179.30(19) . . . . ?
C14 C15 C16 C11 0.7(3) . . . . ?
